data_9001302
loop_
_publ_author_name
'Ross, C. R.'
'Rubie, D. C.'
'Paris, E.'

_publ_section_title
;
 Rietveld refinement of the high-pressure polymorph of Mn3O4
;
_journal_name_full 'American Mineralogist'
_journal_page_first 1249
_journal_page_last 1252
_journal_volume 75
_journal_year 1990
_chemical_formula_sum 'Mn3 O4'
_chemical_name_mineral Mn3O4
_space_group_IT_number 57
_symmetry_space_group_name_Hall '-P 2b 2a'
_symmetry_space_group_name_H-M 'P m a b'
_cell_angle_alpha 90
_cell_angle_beta 90
_cell_angle_gamma 90
_cell_length_a 9.5564
_cell_length_b 9.7996
_cell_length_c 3.0240
_cell_formula_units_Z 4
_cell_volume 283.194
_database_code_amcsd 0001332
_exptl_crystal_density_diffrn 5.367
_cod_database_code 9001302
_amcsd_formula_title Mn3O4

loop_
_space_group_symop_operation_xyz
x,y,z
1/2+x,1/2-y,z
1/2-x,1/2+y,-z
x,1/2+y,-z
-x,1/2-y,z
1/2-x,y,z
1/2+x,-y,-z
-x,-y,-z

loop_
_atom_site_label
_atom_site_fract_x
_atom_site_fract_y
_atom_site_fract_z
_atom_site_U_iso_or_equiv
Mn2+ 0.75000 0.14610 0.68450 0.00697
Mn3+ 0.06960 0.11470 0.20340 0.00317
O1 0.00000 0.25000 0.62040 0.00228
O2 0.25000 0.19990 0.18990 0.00228
O3 0.11120 0.96940 0.79560 0.00228

loop_
_cod_related_entry_id
_cod_related_entry_database
_cod_related_entry_code
1 AMCSD 0001332
